data_4023652
loop_
_publ_author_name
'Maria S. Mudadu'
'Ajay N. Singh'
'Randolph P. Thummel'

_publ_section_title
;
 Preparation and Study of 1,8-Di(pyrid-2'-yl)carbazoles
;
_journal_name_full 'Journal of Organic Chemistry'
_journal_page_first 6513
_journal_page_last 6520
_journal_paper_doi 10.1021/jo801132w
_journal_volume 73
_journal_year 2008
_chemical_formula_sum 'C30 H31 N3'
_chemical_formula_weight 433.58
_chemical_name_systematic
; 
 ? 
;
_space_group_IT_number 2
_symmetry_cell_setting triclinic
_symmetry_space_group_name_Hall '-P 1'
_symmetry_space_group_name_H-M 'P -1'
_atom_sites_solution_hydrogens geom
_atom_sites_solution_primary direct
_atom_sites_solution_secondary difmap
_audit_creation_method SHELXL-97
_cell_angle_alpha 64.843(2)
_cell_angle_beta 86.835(4)
_cell_angle_gamma 82.569(2)
_cell_formula_units_Z 4
_cell_length_a 11.888(1)
_cell_length_b 14.020(2)
_cell_length_c 16.414(3)
_cell_measurement_reflns_used 1024
_cell_measurement_temperature 213(2)
_cell_measurement_theta_max 23.51
_cell_measurement_theta_min 1.62
_cell_volume 2455.4(7)
_computing_cell_refinement 'Bruker SAINT software (Bruker, 1999)'
_computing_data_collection 'Siemens SMART software (Siemens, 1996)'
_computing_data_reduction 'Bruker SAINT software (Bruker, 1999)'
_computing_structure_refinement 'SHELXL-97 (Sheldrick, 1997)'
_computing_structure_solution 'SHELXS-97 (Sheldrick, 1997)'
_diffrn_ambient_temperature 213(2)
_diffrn_detector_area_resol_mean 1K
_diffrn_measured_fraction_theta_full 0.992
_diffrn_measured_fraction_theta_max 0.992
_diffrn_measurement_device_type 'Siemens SMART CCD'
_diffrn_measurement_method CCD
_diffrn_radiation_monochromator graphite
_diffrn_radiation_source 'fine-focus sealed tube'
_diffrn_radiation_type MoK\a
_diffrn_radiation_wavelength 0.71073
_diffrn_reflns_av_R_equivalents 0.0251
_diffrn_reflns_av_sigmaI/netI 0.0319
_diffrn_reflns_limit_h_max 13
_diffrn_reflns_limit_h_min -13
_diffrn_reflns_limit_k_max 15
_diffrn_reflns_limit_k_min -13
_diffrn_reflns_limit_l_max 18
_diffrn_reflns_limit_l_min 0
_diffrn_reflns_number 11379
_diffrn_reflns_theta_full 23.51
_diffrn_reflns_theta_max 23.51
_diffrn_reflns_theta_min 1.62
_diffrn_standards_decay_% 0.0
_exptl_absorpt_coefficient_mu 0.069
_exptl_absorpt_correction_T_max 0.9429
_exptl_absorpt_correction_T_min 0.8806
_exptl_absorpt_correction_type empirical
_exptl_crystal_colour Yellow
_exptl_crystal_density_diffrn 1.173
_exptl_crystal_density_method 'not measured'
_exptl_crystal_description 'Rectangular column'
_exptl_crystal_F_000 928
_exptl_crystal_size_max 0.40
_exptl_crystal_size_mid 0.35
_exptl_crystal_size_min 0.25
_refine_diff_density_max 0.476
_refine_diff_density_min -0.391
_refine_diff_density_rms 0.042
_refine_ls_extinction_coef 0.0064(7)
_refine_ls_extinction_expression Fc^*^=kFc[1+0.001xFc^2^\l^3^/sin(2\q)]^-1/4^
_refine_ls_extinction_method SHELXL
_refine_ls_goodness_of_fit_ref 1.001
_refine_ls_hydrogen_treatment mixed
_refine_ls_matrix_type full
_refine_ls_number_parameters 569
_refine_ls_number_reflns 7231
_refine_ls_number_restraints 3
_refine_ls_restrained_S_all 1.003
_refine_ls_R_factor_all 0.0803
_refine_ls_R_factor_gt 0.0463
_refine_ls_shift/su_max 0.227
_refine_ls_shift/su_mean 0.010
_refine_ls_structure_factor_coef Fsqd
_refine_ls_weighting_details 'calc w=1/[\s^2^(Fo^2^)+(0.0569P)^2^+2.0211P] where P=(Fo^2^+2Fc^2^)/3'
_refine_ls_weighting_scheme calc
_refine_ls_wR_factor_gt 0.1161
_refine_ls_wR_factor_ref 0.1412
_reflns_number_gt 4508
_reflns_number_total 7231
_reflns_threshold_expression >4sigma(I)
_cod_data_source_file jo801132w_si_001.cif
_cod_data_source_block 5H
_cod_depositor_comments
;
The following automatic conversions were performed:
'_symmetry_cell_setting' value 'Triclinic' changed to 'triclinic'
according to '/home/saulius/struct/CIF-dictionaries/cif_core.dic'
dictionary named 'cif_core.dic' version 2.4.1 from
2010-06-29.

'_exptl_absorpt_correction_type' value 'Empirical' changed to
'empirical' according to
'/home/saulius/struct/CIF-dictionaries/cif_core.dic' dictionary named
'cif_core.dic' version 2.4.1 from 2010-06-29.

Automatic conversion script
Id: cif_fix_enum 1527 2010-12-29 10:47:43Z saulius 
;
_cod_database_code 4023652

loop_
_symmetry_equiv_pos_as_xyz
'x, y, z'
'-x, -y, -z'

loop_
_atom_site_label
_atom_site_type_symbol
_atom_site_fract_x
_atom_site_fract_y
_atom_site_fract_z
_atom_site_U_iso_or_equiv
_atom_site_adp_type
_atom_site_occupancy
_atom_site_symmetry_multiplicity
_atom_site_calc_flag
_atom_site_refinement_flags
_atom_site_disorder_assembly
_atom_site_disorder_group
N1 N 0.77062(19) 0.48587(17) 0.48243(15) 0.0423(6) Uani 1 1 d . . .
C2 C 0.7946(3) 0.4798(2) 0.40398(19) 0.0488(7) Uani 1 1 d . . .
H2 H 0.7573 0.4330 0.3906 0.059 Uiso 1 1 calc R . .
C3 C 0.8698(3) 0.5374(2) 0.3421(2) 0.0510(8) Uani 1 1 d . . .
H3 H 0.8839 0.5299 0.2880 0.061 Uiso 1 1 calc R . .
C4 C 0.9238(3) 0.6062(2) 0.3608(2) 0.0531(8) Uani 1 1 d . . .
H4 H 0.9759 0.6471 0.3198 0.064 Uiso 1 1 calc R . .
C5 C 0.9009(2) 0.6145(2) 0.4403(2) 0.0487(7) Uani 1 1 d . . .
H5 H 0.9373 0.6616 0.4540 0.058 Uiso 1 1 calc R . .
C6 C 0.8239(2) 0.5535(2) 0.50095(17) 0.0359(6) Uani 1 1 d . . .
C7 C 0.7931(2) 0.56194(19) 0.58650(17) 0.0341(6) Uani 1 1 d . . .
C8 C 0.8531(2) 0.6185(2) 0.61891(19) 0.0405(7) Uani 1 1 d . A .
H8 H 0.9172 0.6476 0.5862 0.049 Uiso 1 1 calc R . .
C9 C 0.8249(2) 0.6350(2) 0.69639(19) 0.0392(7) Uani 1 1 d D . .
C10 C 0.7294(2) 0.59207(19) 0.74419(18) 0.0352(6) Uani 1 1 d . A .
H10 H 0.7068 0.6026 0.7958 0.042 Uiso 1 1 calc R . .
C11 C 0.6672(2) 0.53394(19) 0.71648(17) 0.0316(6) Uani 1 1 d . . .
C12 C 0.5680(2) 0.47913(19) 0.75228(16) 0.0309(6) Uani 1 1 d . A .
C13 C 0.5015(2) 0.46435(19) 0.82859(17) 0.0340(6) Uani 1 1 d . . .
H13 H 0.5171 0.4957 0.8666 0.041 Uiso 1 1 calc R A .
C14 C 0.4122(2) 0.4033(2) 0.84822(17) 0.0353(6) Uani 1 1 d . A .
C15 C 0.3924(2) 0.3581(2) 0.78922(17) 0.0359(6) Uani 1 1 d . . .
H15 H 0.3317 0.3169 0.8026 0.043 Uiso 1 1 calc R A .
C16 C 0.4561(2) 0.37003(19) 0.71239(16) 0.0316(6) Uani 1 1 d . A .
C17 C 0.4341(2) 0.31732(19) 0.65439(17) 0.0331(6) Uani 1 1 d . . .
C18 C 0.3569(2) 0.2431(2) 0.67757(19) 0.0412(7) Uani 1 1 d . A .
H18 H 0.3163 0.2243 0.7319 0.049 Uiso 1 1 calc R . .
C19 C 0.3405(2) 0.1975(2) 0.6202(2) 0.0503(8) Uani 1 1 d . . .
H19 H 0.2888 0.1472 0.6351 0.060 Uiso 1 1 calc R A .
C20 C 0.4003(2) 0.2262(2) 0.5410(2) 0.0476(7) Uani 1 1 d . A .
H20 H 0.3899 0.1969 0.5004 0.057 Uiso 1 1 calc R . .
C21 C 0.4757(2) 0.2991(2) 0.5230(2) 0.0453(7) Uani 1 1 d . . .
H21 H 0.5169 0.3185 0.4689 0.054 Uiso 1 1 calc R A .
N22 N 0.49432(18) 0.34401(18) 0.57732(15) 0.0407(6) Uani 1 1 d . A .
C23 C 0.5452(2) 0.43325(19) 0.69462(16) 0.0304(6) Uani 1 1 d . . .
N24 N 0.62506(17) 0.45730(16) 0.62688(15) 0.0330(5) Uani 1 1 d . A .
H24 H 0.624(2) 0.438(2) 0.581(2) 0.050(9) Uiso 1 1 d . . .
C25 C 0.6996(2) 0.51802(19) 0.63891(16) 0.0309(6) Uani 1 1 d . A .
C26 C 0.9019(3) 0.6843(3) 0.7395(2) 0.0376(9) Uiso 0.55 1 d PGD A 1
C27 C 0.9992(4) 0.7287(5) 0.6760(3) 0.0502(10) Uiso 0.55 1 d PG A 1
H27A H 1.0465 0.7592 0.7027 0.075 Uiso 0.55 1 d PG A 1
H27B H 0.9689 0.7831 0.6192 0.075 Uiso 0.55 1 d PG A 1
H27C H 1.0442 0.6720 0.6656 0.075 Uiso 0.55 1 d PG A 1
C28 C 0.9494(4) 0.6034(3) 0.8301(3) 0.0502(10) Uiso 0.55 1 d PG A 1
H28A H 0.9962 0.6368 0.8545 0.075 Uiso 0.55 1 d PG A 1
H28B H 0.9950 0.5451 0.8224 0.075 Uiso 0.55 1 d PG A 1
H28C H 0.8874 0.5765 0.8711 0.075 Uiso 0.55 1 d PG A 1
C29 C 0.8277(4) 0.7740(3) 0.7518(3) 0.0502(10) Uiso 0.55 1 d PG A 1
H29A H 0.8722 0.8068 0.7784 0.075 Uiso 0.55 1 d PG A 1
H29B H 0.7646 0.7459 0.7911 0.075 Uiso 0.55 1 d PG A 1
H29C H 0.7989 0.8265 0.6937 0.075 Uiso 0.55 1 d PG A 1
C30 C 0.3387(2) 0.3794(2) 0.93455(17) 0.0444(7) Uiso 0.72 1 d PG A 1
C31 C 0.3635(3) 0.4461(3) 0.9826(3) 0.0670(8) Uiso 0.72 1 d PG A 1
H31A H 0.3163 0.4296 1.0359 0.101 Uiso 0.72 1 d PG A 1
H31B H 0.3473 0.5207 0.9426 0.101 Uiso 0.72 1 d PG A 1
H31C H 0.4428 0.4305 1.0000 0.101 Uiso 0.72 1 d PG A 1
C32 C 0.3675(3) 0.2625(2) 0.9962(3) 0.0670(8) Uiso 0.72 1 d PG A 1
H32A H 0.3229 0.2447 1.0510 0.101 Uiso 0.72 1 d PG A 1
H32B H 0.4476 0.2483 1.0112 0.101 Uiso 0.72 1 d PG A 1
H32C H 0.3504 0.2198 0.9660 0.101 Uiso 0.72 1 d PG A 1
C33 C 0.2136(3) 0.4013(3) 0.9098(3) 0.0670(8) Uiso 0.72 1 d PG A 1
H33A H 0.1680 0.3865 0.9637 0.101 Uiso 0.72 1 d PG A 1
H33B H 0.1970 0.3562 0.8817 0.101 Uiso 0.72 1 d PG A 1
H33C H 0.1961 0.4751 0.8681 0.101 Uiso 0.72 1 d PG A 1
C26' C 0.8896(5) 0.7113(5) 0.7153(4) 0.0376(9) Uiso 0.30 1 d PGD A 2
C27' C 0.9904(7) 0.7482(8) 0.6536(6) 0.0553(18) Uiso 0.30 1 d PG A 2
H27D H 1.0272 0.7953 0.6701 0.083 Uiso 0.30 1 d PG A 2
H27E H 0.9645 0.7856 0.5917 0.083 Uiso 0.30 1 d PG A 2
H27F H 1.0440 0.6871 0.6595 0.083 Uiso 0.30 1 d PG A 2
C28' C 0.9312(8) 0.6460(7) 0.8113(5) 0.0553(18) Uiso 0.31 1 d PG A 2
H28D H 0.9740 0.6882 0.8295 0.083 Uiso 0.31 1 d PG A 2
H28E H 0.9796 0.5832 0.8146 0.083 Uiso 0.31 1 d PG A 2
H28F H 0.8667 0.6251 0.8511 0.083 Uiso 0.31 1 d PG A 2
C29' C 0.8097(7) 0.8072(7) 0.7108(7) 0.0553(18) Uiso 0.30 1 d PG A 2
H29D H 0.8516 0.8544 0.7234 0.083 Uiso 0.30 1 d PG A 2
H29E H 0.7499 0.7840 0.7551 0.083 Uiso 0.30 1 d PG A 2
H29F H 0.7766 0.8444 0.6512 0.083 Uiso 0.30 1 d PG A 2
C30' C 0.3391(6) 0.3859(5) 0.9325(5) 0.0444(7) Uiso 0.28 1 d PG A 2
C31' C 0.2924(9) 0.4924(5) 0.9319(8) 0.071(2) Uiso 0.28 1 d PG A 2
H31D H 0.2473 0.4810 0.9856 0.106 Uiso 0.28 1 d PG A 2
H31E H 0.2454 0.5329 0.8790 0.106 Uiso 0.28 1 d PG A 2
H31F H 0.3548 0.5313 0.9307 0.106 Uiso 0.28 1 d PG A 2
C32' C 0.4182(7) 0.3252(7) 1.0125(7) 0.071(2) Uiso 0.28 1 d PG A 2
H32D H 0.3766 0.3138 1.0678 0.106 Uiso 0.28 1 d PG A 2
H32E H 0.4803 0.3658 1.0078 0.106 Uiso 0.28 1 d PG A 2
H32F H 0.4480 0.2572 1.0129 0.106 Uiso 0.28 1 d PG A 2
C33' C 0.2417(8) 0.3224(7) 0.9399(8) 0.071(2) Uiso 0.28 1 d PG A 2
H33D H 0.1976 0.3144 0.9934 0.106 Uiso 0.28 1 d PG A 2
H33E H 0.2717 0.2529 0.9437 0.106 Uiso 0.28 1 d PG A 2
H33F H 0.1936 0.3593 0.8871 0.106 Uiso 0.28 1 d PG A 2
C26" C 0.8762(9) 0.7197(7) 0.7147(7) 0.0376(9) Uiso 0.15 1 d PGD A 3
C27" C 1.0042(10) 0.7051(14) 0.7034(11) 0.050(3) Uiso 0.15 1 d PG A 3
H27G H 1.0374 0.7596 0.7124 0.075 Uiso 0.15 1 d PG A 3
H27H H 1.0219 0.7107 0.6432 0.075 Uiso 0.15 1 d PG A 3
H27I H 1.0350 0.6358 0.7473 0.075 Uiso 0.15 1 d PG A 3
C28" C 0.8485(14) 0.7082(14) 0.8097(7) 0.050(3) Uiso 0.15 1 d PG A 3
H28G H 0.8807 0.7625 0.8197 0.075 Uiso 0.15 1 d PG A 3
H28H H 0.8803 0.6387 0.8527 0.075 Uiso 0.15 1 d PG A 3
H28I H 0.7669 0.7162 0.8173 0.075 Uiso 0.15 1 d PG A 3
C29" C 0.8283(13) 0.8294(11) 0.6473(9) 0.050(3) Uiso 0.15 1 d PG A 3
H29G H 0.8619 0.8829 0.6575 0.075 Uiso 0.15 1 d PG A 3
H29H H 0.7467 0.8388 0.6548 0.075 Uiso 0.15 1 d PG A 3
H29I H 0.8456 0.8366 0.5867 0.075 Uiso 0.15 1 d PG A 3
N34 N 1.0430(2) 0.75337(18) 1.12304(16) 0.0478(6) Uani 1 1 d . . .
C35 C 1.1320(3) 0.6794(2) 1.1354(2) 0.0563(8) Uani 1 1 d . . .
H35 H 1.1597 0.6394 1.1943 0.068 Uiso 1 1 calc R . .
C36 C 1.1854(3) 0.6583(2) 1.0675(2) 0.0550(8) Uani 1 1 d . . .
H36 H 1.2473 0.6052 1.0797 0.066 Uiso 1 1 calc R . .
C37 C 1.1459(2) 0.7167(2) 0.9819(2) 0.0522(8) Uani 1 1 d . . .
H37 H 1.1806 0.7048 0.9337 0.063 Uiso 1 1 calc R . .
C38 C 1.0543(2) 0.7937(2) 0.96671(19) 0.0424(7) Uani 1 1 d . . .
H38 H 1.0263 0.8346 0.9080 0.051 Uiso 1 1 calc R . .
C39 C 1.0039(2) 0.8103(2) 1.03836(18) 0.0344(6) Uani 1 1 d . . .
C40 C 0.9046(2) 0.89031(19) 1.02720(17) 0.0327(6) Uani 1 1 d . . .
C41 C 0.8363(2) 0.93299(19) 0.95012(17) 0.0339(6) Uani 1 1 d . . .
H41 H 0.8559 0.9098 0.9047 0.041 Uiso 1 1 calc R . .
C42 C 0.7407(2) 1.00797(19) 0.93626(17) 0.0327(6) Uani 1 1 d . . .
C43 C 0.7116(2) 1.0421(2) 1.00348(17) 0.0350(6) Uani 1 1 d . . .
H43 H 0.6479 1.0923 0.9962 0.042 Uiso 1 1 calc R . .
C44 C 0.7764(2) 1.0024(2) 1.08145(17) 0.0332(6) Uani 1 1 d . . .
C45 C 0.7704(2) 1.0246(2) 1.16010(17) 0.0330(6) Uani 1 1 d . . .
C46 C 0.6945(2) 1.0900(2) 1.18705(18) 0.0374(6) Uani 1 1 d . . .
H46 H 0.6305 1.1282 1.1515 0.045 Uiso 1 1 calc R . .
C47 C 0.7125(2) 1.0990(2) 1.26597(18) 0.0373(6) Uani 1 1 d . . .
C48 C 0.8109(2) 1.0424(2) 1.31565(18) 0.0368(6) Uani 1 1 d . . .
H48 H 0.8248 1.0508 1.3679 0.044 Uiso 1 1 calc R . .
C49 C 0.8891(2) 0.97480(19) 1.29268(17) 0.0325(6) Uani 1 1 d . . .
C50 C 0.9923(2) 0.9180(2) 1.34700(17) 0.0348(6) Uani 1 1 d . . .
C51 C 1.0393(2) 0.9538(3) 1.4030(2) 0.0509(8) Uani 1 1 d . . .
H51 H 1.0053 1.0154 1.4082 0.061 Uiso 1 1 calc R . .
C52 C 1.1361(3) 0.8982(3) 1.4507(2) 0.0637(9) Uani 1 1 d . . .
H52 H 1.1689 0.9219 1.4885 0.076 Uiso 1 1 calc R . .
C53 C 1.1845(3) 0.8083(3) 1.4429(2) 0.0551(8) Uani 1 1 d . . .
H53 H 1.2501 0.7688 1.4755 0.066 Uiso 1 1 calc R . .
C54 C 1.1342(2) 0.7778(2) 1.38600(19) 0.0468(7) Uani 1 1 d . . .
H54 H 1.1670 0.7160 1.3807 0.056 Uiso 1 1 calc R . .
N55 N 1.04073(18) 0.83109(17) 1.33748(15) 0.0402(6) Uani 1 1 d . . .
C56 C 0.8654(2) 0.96502(19) 1.21364(17) 0.0319(6) Uani 1 1 d . . .
N57 N 0.92548(18) 0.90666(18) 1.17272(14) 0.0342(5) Uani 1 1 d . . .
H57 H 0.981(2) 0.855(2) 1.1965(18) 0.043(8) Uiso 1 1 d . . .
C58 C 0.8729(2) 0.92740(19) 1.09295(16) 0.0316(6) Uani 1 1 d . . .
C59 C 0.6711(2) 1.0564(2) 0.84904(17) 0.0373(6) Uani 1 1 d . . .
C60 C 0.7094(3) 1.0048(2) 0.78524(19) 0.0492(7) Uani 1 1 d . . .
H60A H 0.7888 1.0126 0.7702 0.074 Uiso 1 1 calc R . .
H60B H 0.6642 1.0390 0.7307 0.074 Uiso 1 1 calc R . .
H60C H 0.6996 0.9300 0.8143 0.074 Uiso 1 1 calc R . .
C61 C 0.6856(3) 1.1744(2) 0.80069(19) 0.0482(7) Uani 1 1 d . . .
H61A H 0.7652 1.1825 0.7870 0.072 Uiso 1 1 calc R . .
H61B H 0.6586 1.2093 0.8392 0.072 Uiso 1 1 calc R . .
H61C H 0.6422 1.2062 0.7452 0.072 Uiso 1 1 calc R . .
C62 C 0.5452(2) 1.0433(3) 0.8710(2) 0.0525(8) Uani 1 1 d . . .
H62A H 0.5191 1.0755 0.9115 0.079 Uiso 1 1 calc R . .
H62B H 0.5358 0.9684 0.8994 0.079 Uiso 1 1 calc R . .
H62C H 0.5012 1.0776 0.8158 0.079 Uiso 1 1 calc R . .
C63 C 0.6280(2) 1.1655(2) 1.3008(2) 0.0471(7) Uani 1 1 d . . .
C64 C 0.5280(3) 1.2219(3) 1.2377(3) 0.0841(13) Uani 1 1 d . . .
H64A H 0.4886 1.1699 1.2299 0.126 Uiso 1 1 calc R . .
H64B H 0.5552 1.2701 1.1798 0.126 Uiso 1 1 calc R . .
H64C H 0.4764 1.2616 1.2631 0.126 Uiso 1 1 calc R . .
C65 C 0.6868(3) 1.2506(3) 1.3114(3) 0.0709(10) Uani 1 1 d . . .
H65A H 0.7150 1.2975 1.2533 0.106 Uiso 1 1 calc R . .
H65B H 0.7497 1.2169 1.3531 0.106 Uiso 1 1 calc R . .
H65C H 0.6331 1.2914 1.3344 0.106 Uiso 1 1 calc R . .
C66 C 0.5842(3) 1.0927(3) 1.3936(3) 0.0870(13) Uani 1 1 d . . .
H66A H 0.5463 1.0384 1.3881 0.130 Uiso 1 1 calc R . .
H66B H 0.5311 1.1343 1.4164 0.130 Uiso 1 1 calc R . .
H66C H 0.6475 1.0593 1.4349 0.130 Uiso 1 1 calc R . .

loop_
_atom_site_aniso_label
_atom_site_aniso_U_11
_atom_site_aniso_U_22
_atom_site_aniso_U_33
_atom_site_aniso_U_23
_atom_site_aniso_U_13
_atom_site_aniso_U_12
N1 0.0464(14) 0.0397(13) 0.0423(14) -0.0195(11) 0.0043(11) -0.0048(11)
C2 0.0569(19) 0.0476(18) 0.0448(18) -0.0233(15) 0.0014(15) -0.0027(15)
C3 0.0568(19) 0.0501(18) 0.0402(17) -0.0177(15) 0.0076(15) 0.0063(15)
C4 0.0506(18) 0.0550(19) 0.0488(19) -0.0185(16) 0.0157(15) -0.0079(15)
C5 0.0465(17) 0.0517(18) 0.0483(18) -0.0208(15) 0.0138(14) -0.0141(14)
C6 0.0305(14) 0.0312(14) 0.0404(16) -0.0115(12) 0.0017(12) 0.0018(11)
C7 0.0315(14) 0.0300(14) 0.0391(15) -0.0136(12) 0.0024(12) -0.0022(11)
C8 0.0315(14) 0.0395(16) 0.0515(18) -0.0201(14) 0.0097(13) -0.0086(12)
C9 0.0326(15) 0.0362(15) 0.0538(18) -0.0237(14) 0.0053(13) -0.0063(12)
C10 0.0325(14) 0.0323(14) 0.0436(16) -0.0190(13) 0.0027(12) -0.0039(11)
C11 0.0292(13) 0.0254(13) 0.0358(15) -0.0090(11) -0.0009(11) -0.0010(11)
C12 0.0277(13) 0.0277(13) 0.0341(14) -0.0106(11) 0.0008(11) -0.0015(11)
C13 0.0345(14) 0.0342(15) 0.0340(15) -0.0150(12) -0.0009(11) -0.0037(12)
C14 0.0337(14) 0.0372(15) 0.0341(15) -0.0137(12) 0.0016(11) -0.0068(12)
C15 0.0342(14) 0.0357(15) 0.0357(15) -0.0117(12) 0.0030(12) -0.0103(12)
C16 0.0316(14) 0.0290(14) 0.0327(14) -0.0119(11) -0.0021(11) -0.0021(11)
C17 0.0302(13) 0.0312(14) 0.0335(15) -0.0102(12) -0.0042(11) 0.0006(11)
C18 0.0406(16) 0.0419(16) 0.0433(16) -0.0193(14) 0.0036(13) -0.0094(13)
C19 0.0473(17) 0.0518(19) 0.065(2) -0.0351(17) 0.0064(15) -0.0154(15)
C20 0.0456(17) 0.0539(19) 0.057(2) -0.0368(16) -0.0009(15) -0.0059(15)
C21 0.0449(17) 0.0539(18) 0.0443(17) -0.0284(15) 0.0035(13) -0.0038(14)
N22 0.0408(13) 0.0438(13) 0.0399(14) -0.0197(11) 0.0029(11) -0.0072(11)
C23 0.0288(13) 0.0275(13) 0.0309(14) -0.0094(11) -0.0003(11) -0.0002(11)
N24 0.0337(12) 0.0330(12) 0.0339(13) -0.0154(10) 0.0022(10) -0.0060(10)
C25 0.0288(13) 0.0268(13) 0.0344(14) -0.0109(11) 0.0001(11) -0.0013(11)
N34 0.0513(15) 0.0469(14) 0.0444(15) -0.0227(12) -0.0112(12) 0.0146(12)
C35 0.064(2) 0.0503(19) 0.0519(19) -0.0244(16) -0.0163(16) 0.0216(16)
C36 0.0498(18) 0.0505(19) 0.066(2) -0.0307(17) -0.0080(16) 0.0153(15)
C37 0.0511(18) 0.0503(19) 0.056(2) -0.0279(16) 0.0087(15) 0.0056(15)
C38 0.0413(16) 0.0421(16) 0.0404(16) -0.0165(14) 0.0016(13) 0.0028(13)
C39 0.0349(14) 0.0311(14) 0.0398(16) -0.0175(12) 0.0001(12) -0.0041(12)
C40 0.0304(13) 0.0311(14) 0.0363(15) -0.0140(12) 0.0021(11) -0.0040(11)
C41 0.0349(14) 0.0345(15) 0.0335(15) -0.0157(12) 0.0025(11) -0.0044(12)
C42 0.0320(14) 0.0313(14) 0.0350(15) -0.0139(12) 0.0000(11) -0.0047(11)
C43 0.0278(13) 0.0381(15) 0.0397(16) -0.0181(13) -0.0014(12) 0.0013(11)
C44 0.0301(14) 0.0351(14) 0.0369(15) -0.0179(12) 0.0015(11) -0.0036(11)
C45 0.0284(13) 0.0357(14) 0.0361(15) -0.0168(12) -0.0008(11) -0.0016(11)
C46 0.0304(14) 0.0417(16) 0.0426(16) -0.0209(13) -0.0031(12) -0.0001(12)
C47 0.0320(14) 0.0408(16) 0.0448(16) -0.0234(13) 0.0002(12) -0.0042(12)
C48 0.0374(15) 0.0436(16) 0.0358(15) -0.0227(13) 0.0028(12) -0.0063(12)
C49 0.0310(14) 0.0333(14) 0.0339(15) -0.0145(12) 0.0040(11) -0.0071(11)
C50 0.0333(14) 0.0372(15) 0.0307(14) -0.0113(12) 0.0027(11) -0.0055(12)
C51 0.0476(17) 0.064(2) 0.0472(18) -0.0317(16) -0.0099(14) 0.0054(15)
C52 0.055(2) 0.093(3) 0.052(2) -0.042(2) -0.0188(16) 0.0087(19)
C53 0.0422(17) 0.073(2) 0.0399(18) -0.0166(16) -0.0101(14) 0.0062(16)
C54 0.0410(16) 0.0430(17) 0.0431(17) -0.0076(14) -0.0013(14) 0.0035(14)
N55 0.0373(13) 0.0343(13) 0.0437(14) -0.0121(11) -0.0009(11) -0.0006(10)
C56 0.0294(14) 0.0324(14) 0.0347(15) -0.0148(12) 0.0027(11) -0.0054(11)
N57 0.0299(12) 0.0357(13) 0.0372(13) -0.0172(11) -0.0024(10) 0.0031(10)
C58 0.0299(13) 0.0324(14) 0.0323(14) -0.0136(12) -0.0019(11) -0.0032(11)
C59 0.0343(14) 0.0401(15) 0.0353(15) -0.0145(13) -0.0015(12) -0.0013(12)
C60 0.0577(19) 0.0505(18) 0.0413(17) -0.0224(15) -0.0062(14) 0.0003(15)
C61 0.0558(18) 0.0409(17) 0.0398(17) -0.0110(14) -0.0059(14) 0.0034(14)
C62 0.0388(16) 0.071(2) 0.0461(18) -0.0228(16) -0.0086(14) -0.0041(15)
C63 0.0386(16) 0.0572(19) 0.0550(19) -0.0359(16) -0.0013(14) 0.0060(14)
C64 0.057(2) 0.115(3) 0.109(3) -0.085(3) -0.024(2) 0.034(2)
C65 0.065(2) 0.072(2) 0.097(3) -0.060(2) -0.010(2) 0.0109(19)
C66 0.078(3) 0.094(3) 0.093(3) -0.050(3) 0.037(2) -0.001(2)

loop_
_atom_type_symbol
_atom_type_description
_atom_type_scat_dispersion_real
_atom_type_scat_dispersion_imag
_atom_type_scat_source
C C 0.0033 0.0016 'International Tables Vol C Tables 4.2.6.8 and 6.1.1.4'
H H 0.0000 0.0000 'International Tables Vol C Tables 4.2.6.8 and 6.1.1.4'
N N 0.0061 0.0033 'International Tables Vol C Tables 4.2.6.8 and 6.1.1.4'

loop_
_geom_angle_atom_site_label_1
_geom_angle_atom_site_label_2
_geom_angle_atom_site_label_3
_geom_angle
_geom_angle_site_symmetry_1
_geom_angle_site_symmetry_3
_geom_angle_publ_flag
C2 N1 C6 117.6(2) . . ?
N1 C2 C3 124.2(3) . . ?
C2 C3 C4 118.3(3) . . ?
C5 C4 C3 119.0(3) . . ?
C4 C5 C6 120.3(3) . . ?
N1 C6 C5 120.8(2) . . ?
N1 C6 C7 116.7(2) . . ?
C5 C6 C7 122.5(2) . . ?
C8 C7 C25 115.3(2) . . ?
C8 C7 C6 121.9(2) . . ?
C25 C7 C6 122.7(2) . . ?
C7 C8 C9 125.0(2) . . ?
C10 C9 C8 117.0(2) . . ?
C10 C9 C26' 124.1(3) . . ?
C8 C9 C26' 118.2(3) . . ?
C10 C9 C26" 119.7(5) . . ?
C8 C9 C26" 121.4(5) . . ?
C26' C9 C26" 6.8(5) . . ?
C10 C9 C26 118.0(2) . . ?
C8 C9 C26 124.4(2) . . ?
C26' C9 C26 15.9(3) . . ?
C26" C9 C26 20.5(4) . . ?
C11 C10 C9 120.8(2) . . ?
C10 C11 C25 120.2(2) . . ?
C10 C11 C12 133.3(2) . . ?
C25 C11 C12 106.5(2) . . ?
C13 C12 C23 120.7(2) . . ?
C13 C12 C11 132.6(2) . . ?
C23 C12 C11 106.7(2) . . ?
C14 C13 C12 119.9(2) . . ?
C13 C14 C15 117.8(2) . . ?
C13 C14 C30' 120.2(3) . . ?
C15 C14 C30' 122.0(3) . . ?
C13 C14 C30 122.3(2) . . ?
C15 C14 C30 119.8(2) . . ?
C30' C14 C30 3.1(3) . . ?
C16 C15 C14 124.7(2) . . ?
C15 C16 C23 115.6(2) . . ?
C15 C16 C17 122.5(2) . . ?
C23 C16 C17 122.0(2) . . ?
N22 C17 C18 121.0(2) . . ?
N22 C17 C16 116.3(2) . . ?
C18 C17 C16 122.6(2) . . ?
C19 C18 C17 119.5(3) . . ?
C20 C19 C18 119.5(3) . . ?
C21 C20 C19 117.9(3) . . ?
N22 C21 C20 124.2(3) . . ?
C21 N22 C17 117.9(2) . . ?
N24 C23 C16 129.8(2) . . ?
N24 C23 C12 108.7(2) . . ?
C16 C23 C12 121.3(2) . . ?
C23 N24 C25 109.5(2) . . ?
N24 C25 C7 129.8(2) . . ?
N24 C25 C11 108.6(2) . . ?
C7 C25 C11 121.6(2) . . ?
C28 C26 C29 109.5 . . ?
C28 C26 C27 109.4 . . ?
C29 C26 C27 109.5 . . ?
C28 C26 C9 112.0(3) . . ?
C29 C26 C9 106.7(3) . . ?
C27 C26 C9 109.6(3) . . ?
C32 C30 C33 109.5 . . ?
C32 C30 C31 109.4 . . ?
C33 C30 C31 109.5 . . ?
C32 C30 C14 107.3(2) . . ?
C33 C30 C14 109.7(2) . . ?
C31 C30 C14 111.4(2) . . ?
C27' C26' C28' 109.4 . . ?
C27' C26' C29' 109.5 . . ?
C28' C26' C29' 109.5 . . ?
C27' C26' C9 114.4(6) . . ?
C28' C26' C9 103.4(5) . . ?
C29' C26' C9 110.4(5) . . ?
C32' C30' C33' 109.5 . . ?
C32' C30' C31' 109.4 . . ?
C33' C30' C31' 109.5 . . ?
C32' C30' C14 106.0(6) . . ?
C33' C30' C14 112.5(6) . . ?
C31' C30' C14 109.8(6) . . ?
C29" C26" C28" 109.5 . . ?
C29" C26" C27" 109.5 . . ?
C28" C26" C27" 109.4 . . ?
C29" C26" C9 109.2(9) . . ?
C28" C26" C9 110.6(9) . . ?
C27" C26" C9 108.6(10) . . ?
C35 N34 C39 117.5(2) . . ?
N34 C35 C36 124.2(3) . . ?
C37 C36 C35 118.0(3) . . ?
C36 C37 C38 119.3(3) . . ?
C37 C38 C39 119.7(3) . . ?
N34 C39 C38 121.3(2) . . ?
N34 C39 C40 116.1(2) . . ?
C38 C39 C40 122.5(2) . . ?
C58 C40 C41 116.0(2) . . ?
C58 C40 C39 122.2(2) . . ?
C41 C40 C39 121.8(2) . . ?
C40 C41 C42 124.3(2) . . ?
C43 C42 C41 117.9(2) . . ?
C43 C42 C59 119.4(2) . . ?
C41 C42 C59 122.7(2) . . ?
C42 C43 C44 120.2(2) . . ?
C43 C44 C58 120.5(2) . . ?
C43 C44 C45 133.0(2) . . ?
C58 C44 C45 106.5(2) . . ?
C46 C45 C56 120.5(2) . . ?
C46 C45 C44 132.9(2) . . ?
C56 C45 C44 106.5(2) . . ?
C47 C46 C45 120.4(2) . . ?
C46 C47 C48 117.7(2) . . ?
C46 C47 C63 122.2(2) . . ?
C48 C47 C63 120.1(2) . . ?
C49 C48 C47 124.5(2) . . ?
C48 C49 C56 115.9(2) . . ?
C48 C49 C50 122.2(2) . . ?
C56 C49 C50 121.8(2) . . ?
N55 C50 C51 121.2(2) . . ?
N55 C50 C49 116.6(2) . . ?
C51 C50 C49 122.1(2) . . ?
C52 C51 C50 119.3(3) . . ?
C53 C52 C51 119.8(3) . . ?
C52 C53 C54 117.9(3) . . ?
N55 C54 C53 123.8(3) . . ?
C54 N55 C50 118.0(2) . . ?
N57 C56 C49 130.1(2) . . ?
N57 C56 C45 108.9(2) . . ?
C49 C56 C45 120.9(2) . . ?
C56 N57 C58 109.4(2) . . ?
N57 C58 C40 130.2(2) . . ?
N57 C58 C44 108.6(2) . . ?
C40 C58 C44 121.1(2) . . ?
C60 C59 C61 108.2(2) . . ?
C60 C59 C42 112.5(2) . . ?
C61 C59 C42 108.4(2) . . ?
C60 C59 C62 108.1(2) . . ?
C61 C59 C62 109.6(2) . . ?
C42 C59 C62 110.0(2) . . ?
C64 C63 C65 107.5(3) . . ?
C64 C63 C47 112.5(2) . . ?
C65 C63 C47 110.2(2) . . ?
C64 C63 C66 109.3(3) . . ?
C65 C63 C66 108.4(3) . . ?
C47 C63 C66 108.9(3) . . ?

loop_
_geom_bond_atom_site_label_1
_geom_bond_atom_site_label_2
_geom_bond_distance
_geom_bond_site_symmetry_2
_geom_bond_publ_flag
N1 C2 1.339(3) . ?
N1 C6 1.347(3) . ?
C2 C3 1.368(4) . ?
C3 C4 1.369(4) . ?
C4 C5 1.367(4) . ?
C5 C6 1.393(4) . ?
C6 C7 1.481(4) . ?
C7 C8 1.403(4) . ?
C7 C25 1.405(3) . ?
C8 C9 1.402(4) . ?
C9 C10 1.395(3) . ?
C9 C26' 1.534(4) . ?
C9 C26" 1.544(5) . ?
C9 C26 1.570(3) . ?
C10 C11 1.388(3) . ?
C11 C25 1.409(3) . ?
C11 C12 1.449(3) . ?
C12 C13 1.396(3) . ?
C12 C23 1.405(3) . ?
C13 C14 1.387(3) . ?
C14 C15 1.407(3) . ?
C14 C30' 1.538(7) . ?
C14 C30 1.556(4) . ?
C15 C16 1.393(3) . ?
C16 C23 1.407(3) . ?
C16 C17 1.482(3) . ?
C17 N22 1.349(3) . ?
C17 C18 1.393(4) . ?
C18 C19 1.378(4) . ?
C19 C20 1.372(4) . ?
C20 C21 1.374(4) . ?
C21 N22 1.333(3) . ?
C23 N24 1.378(3) . ?
N24 C25 1.381(3) . ?
C26 C28 1.5200 . ?
C26 C29 1.5201 . ?
C26 C27 1.5201 . ?
C30 C32 1.5199 . ?
C30 C33 1.5200 . ?
C30 C31 1.5201 . ?
C26' C27' 1.5200 . ?
C26' C28' 1.5200 . ?
C26' C29' 1.5202 . ?
C30' C32' 1.5199 . ?
C30' C33' 1.5199 . ?
C30' C31' 1.5202 . ?
C26" C29" 1.5199 . ?
C26" C28" 1.5199 . ?
C26" C27" 1.5200 . ?
N34 C35 1.341(4) . ?
N34 C39 1.348(3) . ?
C35 C36 1.373(4) . ?
C36 C37 1.365(4) . ?
C37 C38 1.382(4) . ?
C38 C39 1.384(4) . ?
C39 C40 1.481(3) . ?
C40 C58 1.399(3) . ?
C40 C41 1.401(4) . ?
C41 C42 1.401(3) . ?
C42 C43 1.390(3) . ?
C42 C59 1.534(4) . ?
C43 C44 1.390(4) . ?
C44 C58 1.414(3) . ?
C44 C45 1.448(3) . ?
C45 C46 1.391(3) . ?
C45 C56 1.409(3) . ?
C46 C47 1.384(4) . ?
C47 C48 1.406(4) . ?
C47 C63 1.535(4) . ?
C48 C49 1.394(3) . ?
C49 C56 1.408(3) . ?
C49 C50 1.482(4) . ?
C50 N55 1.346(3) . ?
C50 C51 1.389(4) . ?
C51 C52 1.376(4) . ?
C52 C53 1.371(4) . ?
C53 C54 1.371(4) . ?
C54 N55 1.343(3) . ?
C56 N57 1.376(3) . ?
N57 C58 1.382(3) . ?
C59 C60 1.528(4) . ?
C59 C61 1.529(4) . ?
C59 C62 1.536(4) . ?
C63 C64 1.519(4) . ?
C63 C65 1.532(4) . ?
C63 C66 1.537(5) . ?

loop_
_geom_hbond_atom_site_label_D
_geom_hbond_atom_site_label_H
_geom_hbond_atom_site_label_A
_geom_hbond_distance_DH
_geom_hbond_distance_HA
_geom_hbond_distance_DA
_geom_hbond_angle_DHA
_geom_hbond_site_symmetry_A
N24 H24 N1 0.90(3) 2.28(3) 2.774(3) 114(2) .
N24 H24 N22 0.90(3) 2.17(3) 2.734(3) 120(2) .
N57 H57 N34 0.88(3) 2.26(3) 2.797(3) 119(2) .
N57 H57 N55 0.88(3) 2.33(3) 2.813(3) 114(2) .

loop_
_geom_torsion_atom_site_label_1
_geom_torsion_atom_site_label_2
_geom_torsion_atom_site_label_3
_geom_torsion_atom_site_label_4
_geom_torsion
_geom_torsion_site_symmetry_1
_geom_torsion_site_symmetry_2
_geom_torsion_site_symmetry_3
_geom_torsion_site_symmetry_4
_geom_torsion_publ_flag
C6 N1 C2 C3 0.3(4) . . . . ?
N1 C2 C3 C4 -0.4(5) . . . . ?
C2 C3 C4 C5 0.1(4) . . . . ?
C3 C4 C5 C6 0.1(4) . . . . ?
C2 N1 C6 C5 0.0(4) . . . . ?
C2 N1 C6 C7 177.8(2) . . . . ?
C4 C5 C6 N1 -0.2(4) . . . . ?
C4 C5 C6 C7 -178.0(3) . . . . ?
N1 C6 C7 C8 171.3(2) . . . . ?
C5 C6 C7 C8 -10.8(4) . . . . ?
N1 C6 C7 C25 -11.4(4) . . . . ?
C5 C6 C7 C25 166.5(3) . . . . ?
C25 C7 C8 C9 -1.4(4) . . . . ?
C6 C7 C8 C9 176.1(2) . . . . ?
C7 C8 C9 C10 -0.4(4) . . . . ?
C7 C8 C9 C26' -171.8(4) . . . . ?
C7 C8 C9 C26" -164.8(6) . . . . ?
C7 C8 C9 C26 171.0(3) . . . . ?
C8 C9 C10 C11 1.3(4) . . . . ?
C26' C9 C10 C11 172.1(4) . . . . ?
C26" C9 C10 C11 166.0(5) . . . . ?
C26 C9 C10 C11 -170.6(2) . . . . ?
C9 C10 C11 C25 -0.4(4) . . . . ?
C9 C10 C11 C12 178.6(3) . . . . ?
C10 C11 C12 C13 -1.3(5) . . . . ?
C25 C11 C12 C13 177.8(3) . . . . ?
C10 C11 C12 C23 -179.3(3) . . . . ?
C25 C11 C12 C23 -0.2(3) . . . . ?
C23 C12 C13 C14 0.4(4) . . . . ?
C11 C12 C13 C14 -177.4(2) . . . . ?
C12 C13 C14 C15 0.0(4) . . . . ?
C12 C13 C14 C30' 179.5(4) . . . . ?
C12 C13 C14 C30 177.0(2) . . . . ?
C13 C14 C15 C16 0.2(4) . . . . ?
C30' C14 C15 C16 -179.4(4) . . . . ?
C30 C14 C15 C16 -176.9(2) . . . . ?
C14 C15 C16 C23 -0.7(4) . . . . ?
C14 C15 C16 C17 177.6(2) . . . . ?
C15 C16 C17 N22 173.5(2) . . . . ?
C23 C16 C17 N22 -8.3(3) . . . . ?
C15 C16 C17 C18 -7.3(4) . . . . ?
C23 C16 C17 C18 170.9(2) . . . . ?
N22 C17 C18 C19 -1.0(4) . . . . ?
C16 C17 C18 C19 179.8(2) . . . . ?
C17 C18 C19 C20 -0.2(4) . . . . ?
C18 C19 C20 C21 0.8(4) . . . . ?
C19 C20 C21 N22 -0.3(4) . . . . ?
C20 C21 N22 C17 -0.9(4) . . . . ?
C18 C17 N22 C21 1.5(4) . . . . ?
C16 C17 N22 C21 -179.2(2) . . . . ?
C15 C16 C23 N24 177.5(2) . . . . ?
C17 C16 C23 N24 -0.8(4) . . . . ?
C15 C16 C23 C12 1.0(3) . . . . ?
C17 C16 C23 C12 -177.3(2) . . . . ?
C13 C12 C23 N24 -178.1(2) . . . . ?
C11 C12 C23 N24 0.2(3) . . . . ?
C13 C12 C23 C16 -0.9(4) . . . . ?
C11 C12 C23 C16 177.4(2) . . . . ?
C16 C23 N24 C25 -176.9(2) . . . . ?
C12 C23 N24 C25 -0.1(3) . . . . ?
C23 N24 C25 C7 -179.1(2) . . . . ?
C23 N24 C25 C11 -0.1(3) . . . . ?
C8 C7 C25 N24 -178.8(2) . . . . ?
C6 C7 C25 N24 3.7(4) . . . . ?
C8 C7 C25 C11 2.3(3) . . . . ?
C6 C7 C25 C11 -175.2(2) . . . . ?
C10 C11 C25 N24 179.4(2) . . . . ?
C12 C11 C25 N24 0.2(3) . . . . ?
C10 C11 C25 C7 -1.5(4) . . . . ?
C12 C11 C25 C7 179.3(2) . . . . ?
C10 C9 C26 C28 59.7(3) . . . . ?
C8 C9 C26 C28 -111.6(3) . . . . ?
C26' C9 C26 C28 176.5(13) . . . . ?
C26" C9 C26 C28 160.1(13) . . . . ?
C10 C9 C26 C29 -60.1(3) . . . . ?
C8 C9 C26 C29 128.6(3) . . . . ?
C26' C9 C26 C29 56.6(12) . . . . ?
C26" C9 C26 C29 40.2(13) . . . . ?
C10 C9 C26 C27 -178.7(2) . . . . ?
C8 C9 C26 C27 10.1(3) . . . . ?
C26' C9 C26 C27 -61.9(12) . . . . ?
C26" C9 C26 C27 -78.3(13) . . . . ?
C13 C14 C30 C32 -109.6(3) . . . . ?
C15 C14 C30 C32 67.3(3) . . . . ?
C30' C14 C30 C32 -156(6) . . . . ?
C13 C14 C30 C33 131.5(2) . . . . ?
C15 C14 C30 C33 -51.5(3) . . . . ?
C30' C14 C30 C33 86(6) . . . . ?
C13 C14 C30 C31 10.1(3) . . . . ?
C15 C14 C30 C31 -172.9(2) . . . . ?
C30' C14 C30 C31 -36(6) . . . . ?
C10 C9 C26' C27' -179.4(4) . . . . ?
C8 C9 C26' C27' -8.7(5) . . . . ?
C26" C9 C26' C27' -128(5) . . . . ?
C26 C9 C26' C27' 108.4(13) . . . . ?
C10 C9 C26' C28' 61.6(5) . . . . ?
C8 C9 C26' C28' -127.6(4) . . . . ?
C26" C9 C26' C28' 113(4) . . . . ?
C26 C9 C26' C28' -10.5(11) . . . . ?
C10 C9 C26' C29' -55.4(5) . . . . ?
C8 C9 C26' C29' 115.4(4) . . . . ?
C26" C9 C26' C29' -4(4) . . . . ?
C26 C9 C26' C29' -127.6(13) . . . . ?
C13 C14 C30' C32' -63.6(5) . . . . ?
C15 C14 C30' C32' 115.9(4) . . . . ?
C30 C14 C30' C32' 72(6) . . . . ?
C13 C14 C30' C33' 176.7(4) . . . . ?
C15 C14 C30' C33' -3.7(5) . . . . ?
C30 C14 C30' C33' -48(6) . . . . ?
C13 C14 C30' C31' 54.5(5) . . . . ?
C15 C14 C30' C31' -126.0(4) . . . . ?
C30 C14 C30' C31' -170(6) . . . . ?
C10 C9 C26" C29" -94.6(7) . . . . ?
C8 C9 C26" C29" 69.4(8) . . . . ?
C26' C9 C26" C29" 134(5) . . . . ?
C26 C9 C26" C29" 174.3(16) . . . . ?
C10 C9 C26" C28" 25.9(8) . . . . ?
C8 C9 C26" C28" -170.0(6) . . . . ?
C26' C9 C26" C28" -106(5) . . . . ?
C26 C9 C26" C28" -65.1(13) . . . . ?
C10 C9 C26" C27" 146.0(6) . . . . ?
C8 C9 C26" C27" -50.0(7) . . . . ?
C26' C9 C26" C27" 14(4) . . . . ?
C26 C9 C26" C27" 55.0(13) . . . . ?
C39 N34 C35 C36 0.0(5) . . . . ?
N34 C35 C36 C37 0.4(5) . . . . ?
C35 C36 C37 C38 -0.4(5) . . . . ?
C36 C37 C38 C39 -0.1(4) . . . . ?
C35 N34 C39 C38 -0.5(4) . . . . ?
C35 N34 C39 C40 179.2(3) . . . . ?
C37 C38 C39 N34 0.6(4) . . . . ?
C37 C38 C39 C40 -179.2(3) . . . . ?
N34 C39 C40 C58 18.0(4) . . . . ?
C38 C39 C40 C58 -162.3(3) . . . . ?
N34 C39 C40 C41 -161.6(2) . . . . ?
C38 C39 C40 C41 18.1(4) . . . . ?
C58 C40 C41 C42 -0.3(4) . . . . ?
C39 C40 C41 C42 179.3(2) . . . . ?
C40 C41 C42 C43 -0.1(4) . . . . ?
C40 C41 C42 C59 177.3(2) . . . . ?
C41 C42 C43 C44 0.1(4) . . . . ?
C59 C42 C43 C44 -177.4(2) . . . . ?
C42 C43 C44 C58 0.4(4) . . . . ?
C42 C43 C44 C45 177.4(3) . . . . ?
C43 C44 C45 C46 3.6(5) . . . . ?
C58 C44 C45 C46 -179.1(3) . . . . ?
C43 C44 C45 C56 -175.3(3) . . . . ?
C58 C44 C45 C56 1.9(3) . . . . ?
C56 C45 C46 C47 1.4(4) . . . . ?
C44 C45 C46 C47 -177.5(3) . . . . ?
C45 C46 C47 C48 1.7(4) . . . . ?
C45 C46 C47 C63 -176.8(3) . . . . ?
C46 C47 C48 C49 -2.6(4) . . . . ?
C63 C47 C48 C49 175.9(3) . . . . ?
C47 C48 C49 C56 0.3(4) . . . . ?
C47 C48 C49 C50 179.3(2) . . . . ?
C48 C49 C50 N55 158.8(2) . . . . ?
C56 C49 C50 N55 -22.3(3) . . . . ?
C48 C49 C50 C51 -23.2(4) . . . . ?
C56 C49 C50 C51 155.7(3) . . . . ?
N55 C50 C51 C52 -1.2(4) . . . . ?
C49 C50 C51 C52 -179.1(3) . . . . ?
C50 C51 C52 C53 -0.3(5) . . . . ?
C51 C52 C53 C54 0.8(5) . . . . ?
C52 C53 C54 N55 0.2(5) . . . . ?
C53 C54 N55 C50 -1.7(4) . . . . ?
C51 C50 N55 C54 2.1(4) . . . . ?
C49 C50 N55 C54 -179.8(2) . . . . ?
C48 C49 C56 N57 179.1(2) . . . . ?
C50 C49 C56 N57 0.2(4) . . . . ?
C48 C49 C56 C45 2.8(4) . . . . ?
C50 C49 C56 C45 -176.2(2) . . . . ?
C46 C45 C56 N57 179.3(2) . . . . ?
C44 C45 C56 N57 -1.6(3) . . . . ?
C46 C45 C56 C49 -3.7(4) . . . . ?
C44 C45 C56 C49 175.4(2) . . . . ?
C49 C56 N57 C58 -176.0(2) . . . . ?
C45 C56 N57 C58 0.7(3) . . . . ?
C56 N57 C58 C40 177.3(2) . . . . ?
C56 N57 C58 C44 0.6(3) . . . . ?
C41 C40 C58 N57 -175.5(2) . . . . ?
C39 C40 C58 N57 4.9(4) . . . . ?
C41 C40 C58 C44 0.9(4) . . . . ?
C39 C40 C58 C44 -178.8(2) . . . . ?
C43 C44 C58 N57 176.1(2) . . . . ?
C45 C44 C58 N57 -1.6(3) . . . . ?
C43 C44 C58 C40 -0.9(4) . . . . ?
C45 C44 C58 C40 -178.6(2) . . . . ?
C43 C42 C59 C60 -176.1(2) . . . . ?
C41 C42 C59 C60 6.5(3) . . . . ?
C43 C42 C59 C61 64.3(3) . . . . ?
C41 C42 C59 C61 -113.1(3) . . . . ?
C43 C42 C59 C62 -55.6(3) . . . . ?
C41 C42 C59 C62 127.1(3) . . . . ?
C46 C47 C63 C64 -2.3(4) . . . . ?
C48 C47 C63 C64 179.3(3) . . . . ?
C46 C47 C63 C65 -122.2(3) . . . . ?
C48 C47 C63 C65 59.4(4) . . . . ?
C46 C47 C63 C66 119.1(3) . . . . ?
C48 C47 C63 C66 -59.4(4) . . . . ?
